data_4513662
loop_
_publ_author_name
'Kim, Yejin'
'Mckinley, Emma J.'
'Christensen, Kirsten E.'
'Rees, Nicholas H.'
'Thompson, Amber L.'

_publ_section_title
;
 Toward the Understanding of Modulation in Molecular Materials:
 Barluenga's Reagent and its Analogues.
;
_journal_coden_ASTM CGDEFU
_journal_issue 12
_journal_name_full 'Crystal Growth & Design'
_journal_page_first 6294
_journal_page_last 6301
_journal_paper_doi 10.1021/cg500983s
_journal_volume 14
_journal_year 2014
_chemical_formula_moiety 'C10 H10 I N2, Cl O4'
_chemical_formula_sum 'C10 H10 Cl I N2 O4'
_chemical_formula_weight 384.6
_chemical_melting_point ?
_space_group_IT_number 15
_space_group_ssg_name C2/c(0\b0)s0
_symmetry_cell_setting monoclinic
_symmetry_space_group_name_Hall '-C 2yc'
_symmetry_space_group_name_H-M 'C 1 2/c 1'
_audit_creation_method 'Jana2006 Version : 19/05/2014'
_cell_angle_alpha 90.000(6)
_cell_angle_beta 113.272(7)
_cell_angle_gamma 90.000(5)
_cell_formula_units_Z 4
_cell_length_a 12.4327(8)
_cell_length_b 8.0829(5)
_cell_length_c 14.8445(12)
_cell_measurement_reflns_used 3813
_cell_measurement_temperature 250
_cell_measurement_theta_max 26.57
_cell_measurement_theta_min 2.04
_cell_modulation_dimension 1
_cell_volume 1370.39(18)
_computing_cell_refinement
;
CrysAlisPro, Agilent Technologies,
Version 1.171.37.33 (release 27-03-2014 CrysAlis171 .NET)
(compiled Mar 27 2014,17:12:48)
;
_computing_data_collection
;
CrysAlisPro, Agilent Technologies,
Version 1.171.37.33 (release 27-03-2014 CrysAlis171 .NET)
(compiled Mar 27 2014,17:12:48)
;
_computing_data_reduction
;
CrysAlisPro, Agilent Technologies,
Version 1.171.37.33 (release 27-03-2014 CrysAlis171 .NET)
(compiled Mar 27 2014,17:12:48)
;
_computing_molecular_graphics 'Diamond3 (Brandenburg et al. 2005)'
_computing_publication_material 'Jana2006 (Petricek et al. 2006)'
_computing_structure_refinement 'Jana2006 (Petricek et al. 2006)'
_computing_structure_solution 'Superflip (Palatinus et al. 2007)'
_diffrn_ambient_temperature 250
_diffrn_detector 'CCD plate'
_diffrn_measured_fraction_theta_full 1
_diffrn_measured_fraction_theta_max 1
_diffrn_measurement_device 'CrystalLogic Kappa (3 circle)'
_diffrn_measurement_device_type 'Rigaku Saturn724+ (2x2 bin mode)'
_diffrn_measurement_method '\w scans'
_diffrn_radiation_monochromator synchrotron
_diffrn_radiation_probe x-ray
_diffrn_radiation_source synchrotron
_diffrn_radiation_type X-ray
_diffrn_radiation_wavelength 0.6889
_diffrn_reflns_av_R_equivalents 0.0635
_diffrn_reflns_av_unetI/netI 0.0304
_diffrn_reflns_limit_h_max 15
_diffrn_reflns_limit_h_min -15
_diffrn_reflns_limit_index_m_1_max 1
_diffrn_reflns_limit_index_m_1_min -1
_diffrn_reflns_limit_k_max 10
_diffrn_reflns_limit_k_min -10
_diffrn_reflns_limit_l_max 18
_diffrn_reflns_limit_l_min -18
_diffrn_reflns_number 18166
_diffrn_reflns_theta_full 25.5
_diffrn_reflns_theta_max 25.5
_diffrn_reflns_theta_min 1.99
_diffrn_source synchrotron
_diffrn_standards_number 0
_exptl_absorpt_coefficient_mu 2.31
_exptl_absorpt_correction_T_max 1
_exptl_absorpt_correction_T_min 0.703
_exptl_absorpt_correction_type multi-scan
_exptl_absorpt_process_details
;
CrysAlisPro, Agilent Technologies,
Version 1.171.37.33 (release 27-03-2014 CrysAlis171 .NET)
(compiled Mar 27 2014,17:12:48)
Empirical absorption correction using spherical harmonics,
 implemented in SCALE3 ABSPACK scaling algorithm.
;
_exptl_crystal_colour clear_pale_colourless
_exptl_crystal_density_diffrn 1.8633
_exptl_crystal_density_meas ?
_exptl_crystal_density_method 'not measured'
_exptl_crystal_description plate
_exptl_crystal_F_000 744
_exptl_crystal_size_max 0.010
_exptl_crystal_size_mid 0.005
_exptl_crystal_size_min 0.005
_refine_diff_density_max 0.56
_refine_diff_density_min -0.51
_refine_ls_extinction_method none
_refine_ls_goodness_of_fit_gt 4.19
_refine_ls_goodness_of_fit_ref 3.41
_refine_ls_hydrogen_treatment constr
_refine_ls_number_constraints 0
_refine_ls_number_parameters 150
_refine_ls_number_reflns 4199
_refine_ls_number_restraints 15
_refine_ls_R_factor_all 0.1039
_refine_ls_R_factor_gt 0.0767
_refine_ls_shift/su_max 0.0074
_refine_ls_shift/su_mean 0.0007
_refine_ls_structure_factor_coef F
_refine_ls_weighting_details w=1/(\s^2^(F)+0.0001F^2^)
_refine_ls_weighting_scheme sigma
_refine_ls_wR_factor_gt 0.1195
_refine_ls_wR_factor_ref 0.1262
_reflns_number_gt 2536
_reflns_number_total 4199
_reflns_threshold_expression I>3\s(I)
_oxford_structure_analysis_title 026yk13-250K
_cod_data_source_file cg500983s_si_003.cif
_cod_data_source_block IPy2ClO4-250K-modulated
_cod_depositor_comments
;
The following automatic conversions were performed:

'_chemical_melting_point' value 'not measured' was changed to '?' -
the value is undefined or not given.

'_diffrn_radiation_probe' value 'X-ray' changed to 'x-ray' according
to /home/saulius/struct/CIF-dictionaries/IUCr/cif_core.dic dictionary
named 'cif_core.dic' version 2.4.5 from 2014-11-21.

'_exptl_crystal_density_meas' value 'not measured' was changed to '?'
- the value is perceived as not measured.

Automatic conversion script
Id: cif_fix_values 3866 2015-08-17 15:13:47Z robertas 
;
_cod_original_formula_sum 'C10 H10 Cl1 I1 N2 O4'
_cod_database_code 4513662

loop_
_space_group_symop_id
_space_group_symop_operation_xyz
1 x,y,z
2 -x,y,-z+0.5
3 x+0.5,y+0.5,z
4 -x+0.5,y+0.5,-z+0.5
5 -x,-y,-z
6 x,-y,z+0.5
7 -x+0.5,-y+0.5,-z
8 x+0.5,-y+0.5,z+0.5

loop_
_space_group_symop_ssg_id
_space_group_symop_ssg_operation_algebraic
1 x1,x2,x3,x4
2 -x1,x2,-x3+1/2,x4+1/2
3 -x1,-x2,-x3,-x4
4 x1,-x2,x3+1/2,-x4+1/2
5 x1+1/2,x2+1/2,x3,x4
6 -x1+1/2,x2+1/2,-x3+1/2,x4+1/2
7 -x1+1/2,-x2+1/2,-x3,-x4
8 x1+1/2,-x2+1/2,x3+1/2,-x4+1/2

loop_
_atom_site_label
_atom_site_type_symbol
_atom_site_fract_x
_atom_site_fract_y
_atom_site_fract_z
_atom_site_adp_type
_atom_site_U_iso_or_equiv
_atom_site_site_symmetry_multiplicity
_atom_site_occupancy
_atom_site_calc_flag
I1 I 0.75 0.25 0 Uani 0.0527(3) 4 1 d
N1 N 0.6795(4) 0.0408(6) 0.0608(3) Uani 0.054(2) 8 1 d
C1 C 0.6705(5) 0.0591(8) 0.1464(4) Uani 0.067(3) 8 1 d
C2 C 0.6268(6) -0.0695(10) 0.1857(5) Uani 0.080(3) 8 1 d
C3 C 0.5967(7) -0.2142(10) 0.1357(7) Uani 0.082(4) 8 1 d
C4 C 0.6045(8) -0.2322(8) 0.0471(7) Uani 0.082(4) 8 1 d
C5 C 0.6482(5) -0.0994(8) 0.0100(4) Uani 0.066(3) 8 1 d
Cl1 Cl 0.51123(15) 0.3670(3) 0.22788(12) Uani 0.0726(11) 8 0.5 d
O1 O 0.4086(3) 0.2605(7) 0.1996(4) Uani 0.184(8) 8 0.5 d
O2 O 0.5106(6) 0.5281(5) 0.2707(4) Uani 0.218(9) 8 0.5 d
O3 O 0.5465(6) 0.3843(5) 0.1480(4) Uani 0.167(7) 8 0.5 d
O4 O 0.4002(3) 0.2997(7) 0.1945(3) Uani 0.153(6) 8 0.5 d
H1c1 H 0.694089 0.161033 0.181675 Uiso 0.0774 8 1 d
H1c2 H 0.621017 -0.054846 0.24675 Uiso 0.0878 8 1 d
H1c3 H 0.572184 -0.302693 0.162215 Uiso 0.0902 8 1 d
H1c4 H 0.581048 -0.33006 0.010133 Uiso 0.1004 8 1 d
H1c5 H 0.647402 -0.104989 -0.053186 Uiso 0.0757 8 1 d

loop_
_atom_site_aniso_label
_atom_site_aniso_type_symbol
_atom_site_aniso_U_11
_atom_site_aniso_U_22
_atom_site_aniso_U_33
_atom_site_aniso_U_12
_atom_site_aniso_U_13
_atom_site_aniso_U_23
I1 I 0.0456(4) 0.0558(5) 0.0542(4) 0.0012(2) 0.0172(3) 0.00737(20)
N1 N 0.042(3) 0.056(3) 0.058(3) 0.002(2) 0.012(2) 0.013(2)
C1 C 0.062(4) 0.081(5) 0.061(4) -0.001(3) 0.027(3) 0.008(3)
C2 C 0.062(5) 0.105(6) 0.070(4) 0.004(4) 0.024(4) 0.020(4)
C3 C 0.057(5) 0.076(5) 0.111(7) 0.004(4) 0.030(5) 0.035(5)
C4 C 0.063(6) 0.068(5) 0.096(6) -0.007(3) 0.013(5) 0.013(4)
C5 C 0.056(4) 0.068(4) 0.063(4) 0.002(3) 0.013(3) 0.002(3)
Cl1 Cl 0.0739(17) 0.0655(15) 0.0710(15) -0.0044(12) 0.0210(13) -0.0018(11)
O1 O 0.113(10) 0.270(14) 0.159(11) -0.037(7) 0.042(8) -0.131(9)
O2 O 0.284(15) 0.215(12) 0.240(12) -0.046(9) 0.195(12) -0.133(9)
O3 O 0.277(13) 0.166(9) 0.113(7) 0.010(8) 0.135(9) 0.014(6)
O4 O 0.076(7) 0.187(9) 0.174(11) -0.013(6) 0.026(7) 0.057(7)

loop_
_atom_site_displace_Fourier_atom_site_label
_atom_site_displace_Fourier_axis
_atom_site_displace_Fourier_wave_vector_seq_id
_atom_site_displace_Fourier_param_cos
_atom_site_displace_Fourier_param_sin
I1 x 1 0 -0.00054(5)
I1 y 1 0 0.00573(7)
I1 z 1 0 0.00472(5)
N1 x 1 -0.0007(4) -0.0018(4)
N1 y 1 -0.0053(6) 0.0153(6)
N1 z 1 -0.0030(4) 0.0110(4)
C1 x 1 -0.0061(6) -0.0020(6)
C1 y 1 -0.0114(9) 0.0272(10)
C1 z 1 -0.0048(5) 0.0104(5)
C2 x 1 -0.0098(7) 0.0012(7)
C2 y 1 0.0027(12) 0.0408(13)
C2 z 1 -0.0033(6) 0.0188(7)
C3 x 1 -0.0037(7) -0.0011(8)
C3 y 1 0.0135(11) 0.0316(12)
C3 z 1 0.0087(8) 0.0246(9)
C4 x 1 0.0013(7) -0.0067(8)
C4 y 1 0.0099(10) 0.0172(10)
C4 z 1 0.0137(7) 0.0206(8)
C5 x 1 0.0059(6) -0.0034(6)
C5 y 1 0.0007(9) 0.0099(9)
C5 z 1 0.0034(6) 0.0171(6)
H1c1 x 1 -0.0073 -0.0035
H1c1 y 1 -0.0231 0.024
H1c1 z 1 -0.0045 0.0052
H1c2 x 1 -0.0193 -0.0018
H1c2 y 1 0.0025 0.061
H1c2 z 1 -0.0078 0.0189
H1c3 x 1 -0.0022 0.0047
H1c3 y 1 0.0291 0.0292
H1c3 z 1 0.0228 0.0244
H1c4 x 1 0.0016 -0.012
H1c4 y 1 0.0109 0.0129
H1c4 z 1 0.0292 0.0208
H1c5 x 1 0.0132 -0.0108
H1c5 y 1 -0.0025 -0.0081
H1c5 z 1 0.0077 0.0147

loop_
_atom_site_Fourier_wave_vector_seq_id
_jana_atom_site_fourier_wave_vector_q1_coeff
1 1

loop_
_atom_site_occ_special_func_atom_site_label
_atom_site_occ_special_func_crenel_c
_atom_site_occ_special_func_crenel_w
Cl1 -0.0598(11) 0.5
O1 -0.552(5) 0.5
O2 0.035(5) 0.5
O3 -0.049(2) 0.5
O4 -0.038(5) 0.5

loop_
_atom_type_symbol
_atom_type_scat_dispersion_real
_atom_type_scat_dispersion_imag
_atom_type_scat_source
C 0.0031 0.0016 'International Tables Vol C tables 4.2.6.8 and 6.1.1.1'
H 0.0000 0.0000 'International Tables Vol C tables 4.2.6.8 and 6.1.1.1'
Cl 0.1435 0.1514 'International Tables Vol C tables 4.2.6.8 and 6.1.1.1'
I -0.4867 1.7423 'International Tables Vol C tables 4.2.6.8 and 6.1.1.1'
N 0.0061 0.0032 'International Tables Vol C tables 4.2.6.8 and 6.1.1.1'
O 0.0106 0.0058 'International Tables Vol C tables 4.2.6.8 and 6.1.1.1'

loop_
_cell_wave_vector_seq_id
_cell_wave_vector_x
_cell_wave_vector_y
_cell_wave_vector_z
1 0.000000 0.557500 0.000000

loop_
_geom_angle_atom_site_label_1
_geom_angle_atom_site_label_2
_geom_angle_atom_site_label_3
_geom_angle_site_ssg_symmetry_1
_geom_angle_site_ssg_symmetry_3
_geom_angle_av
_geom_angle_min
_geom_angle_max
N1 I1 N1 . 7_6555 178.9(3) 178.3(3) 180.0(5)
I1 N1 C1 . . 119.6(6) 118.9(6) 120.3(6)
I1 N1 C5 . . 119.0(7) 118.2(7) 119.8(7)
C1 N1 C5 . . 121.4(9) 120.0(9) 122.8(9)
N1 C1 C2 . . 120.6(9) 119.5(9) 121.7(9)
N1 C1 H1c1 . . 119.69 119.17 120.23
C2 C1 H1c1 . . 119.69 119.17 120.25
C1 C2 C3 . . 118.6(13) 117.7(13) 119.5(13)
C1 C2 H1c2 . . 119.9(12) 117.3(12) 122.7(12)
C3 C2 H1c2 . . 121.5(14) 118.5(14) 124.1(14)
C2 C3 C4 . . 120.7(13) 119.6(14) 121.8(13)
C2 C3 H1c3 . . 119.8(17) 115.5(15) 124.3(17)
C4 C3 H1c3 . . 119.4(13) 114.3(12) 124.1(12)
C3 C4 C5 . . 118.7(10) 116.9(10) 120.4(10)
C3 C4 H1c4 . . 121.6(14) 116.2(15) 126.5(13)
C5 C4 H1c4 . . 119.7(15) 115.8(15) 124.3(16)
N1 C5 C4 . . 119.9(11) 118.0(11) 121.7(11)
N1 C5 H1c5 . . 119.6(10) 114.4(10) 124.7(11)
C4 C5 H1c5 . . 120.1(10) 115.5(10) 124.7(11)
O1 Cl1 O2 . . 120.1(4) 120.1(4) 120.1(4)
O1 Cl1 O2 . 2_6555 114.9(4) 114.9(4) 114.9(4)
O1 Cl1 O3 . . 109.9(3) 109.9(3) 109.9(3)
O1 Cl1 O4 . . 13.1(3) 13.1(3) 13.1(3)
O1 Cl1 O4 . 2_6555 109.5(3) 109.5(3) 109.5(3)
O1 Cl1 O2 2_6555 . 109.5(3) 109.5(3) 109.5(3)
O1 Cl1 O3 2_6555 . 109.5(4) 109.5(4) 109.5(4)
O1 Cl1 O4 2_6555 . 109.5(3) 109.5(3) 109.5(3)
O2 Cl1 O3 . . 109.5(4) 109.5(4) 109.5(4)
O2 Cl1 O4 . . 109.5(4) 109.5(4) 109.5(4)
O2 Cl1 O4 . 2_6555 97.5(3) 97.5(3) 97.5(3)
O2 Cl1 O3 2_6555 . 92.8(4) 92.8(4) 92.8(4)
O2 Cl1 O4 2_6555 2_6555 118.8(4) 118.8(4) 118.8(4)
O3 Cl1 O4 . . 109.5(3) 109.5(3) 109.5(3)
O3 Cl1 O4 . 2_6555 109.5(4) 109.5(4) 109.5(4)
Cl1 O1 O4 . . 70.3(9) 70.3(9) 70.3(9)
Cl1 O4 O1 . . 96.6(9) 96.6(9) 96.6(9)

loop_
_geom_bond_atom_site_label_1
_geom_bond_atom_site_label_2
_geom_bond_site_ssg_symmetry_2
_geom_bond_distance_av
_geom_bond_distance_min
_geom_bond_distance_max
I1 N1 . 2.255(8) 2.243(8) 2.262(8)
I1 N1 7_6555 2.255(8) 2.243(8) 2.262(8)
N1 C1 . 1.331(14) 1.316(14) 1.342(14)
N1 C5 . 1.335(12) 1.331(12) 1.340(12)
C1 C2 . 1.406(17) 1.388(18) 1.420(18)
C1 H1c1 . 1.0(9) 1.0(10) 1.0(10)
C2 C3 . 1.363(18) 1.315(19) 1.405(19)
C2 H1c2 . 0.954(13) 0.919(14) 0.997(14)
C3 C4 . 1.37(2) 1.33(3) 1.40(3)
C3 H1c3 . 0.929(15) 0.905(16) 0.946(16)
C4 C5 . 1.412(18) 1.400(18) 1.429(18)
C4 H1c4 . 0.949(11) 0.904(12) 1.006(12)
C5 H1c5 . 0.945(11) 0.918(12) 0.967(12)
Cl1 O1 . 1.457(5) 1.457(5) 1.457(5)
Cl1 O1 2_6555 1.431(5) 1.431(5) 1.431(5)
Cl1 O2 . 1.451(5) 1.451(5) 1.451(5)
Cl1 O2 2_6555 1.332(5) 1.332(5) 1.332(5)
Cl1 O3 . 1.425(8) 1.425(8) 1.425(8)
Cl1 O4 . 1.381(4) 1.381(4) 1.381(4)
Cl1 O4 2_6555 1.354(4) 1.354(4) 1.354(4)
O1 O4 . 0.333(8) 0.333(8) 0.333(8)

loop_
_restr_distance_atom_site_label_1
_restr_distance_atom_site_label_2
_restr_distance_site_symmetry_2
_restr_distance_target
_restr_distance_target_weight_param
Cl1 O1 . 1.41 0.01
Cl1 O1 2_6555 1.41 0.01
Cl1 O2 . 1.41 0.01
Cl1 O2 2_6555 1.41 0.01
Cl1 O3 . 1.41 0.01
Cl1 O4 . 1.41 0.01
Cl1 O4 2_6555 1.41 0.01

loop_
_restr_angle_atom_site_label_1
_restr_angle_site_symmetry_1
_restr_angle_atom_site_label_2
_restr_angle_atom_site_label_3
_restr_angle_site_symmetry_3
_restr_angle_target
_restr_angle_target_weight_param
O1 2_6555 Cl1 O2 . 109.47 0.01
O1 2_6555 Cl1 O3 . 109.47 0.01
O1 2_6555 Cl1 O4 . 109.47 0.01
O2 . Cl1 O3 . 109.47 0.01
O2 . Cl1 O4 . 109.47 0.01
O3 . Cl1 O4 . 109.47 0.01
O3 . Cl1 O4 2_6555 109.47 0.01
O1 . Cl1 O4 2_6555 109.47 0.01
